data_4112772
loop_
_publ_author_name
'Victor N. Nemykin'
'Julia Laskin'
'Partha Basu'

_publ_contact_author_address
;                                                                               
Department of Chemistry & Biochemistry
Duquesne University
600 Forbes Ave.
Pittsburgh, PA 15282, USA
;
_publ_contact_author_email basu@duq.edu
_publ_contact_author_fax '412 396 5683'
_publ_contact_author_name 'Partha Basu'
_publ_contact_author_phone '412 396 1679'
_publ_section_title
;
 Isolation, Characterization of an Intermediate in an Oxygen Atom-Transfer
 Reaction, and the Determination of the Bond Dissociation Energy
;
_journal_name_full 'Journal of the American Chemical Society'
_journal_page_first 8604
_journal_page_last 8605
_journal_paper_doi 10.1021/ja049121f
_journal_volume 126
_journal_year 2004
_chemical_compound_source
;
?
;
_chemical_formula_moiety ' C20.75 H34 B1 Cl1 Mo1 N6 O2 P1 '
_chemical_formula_sum 'C20.75 H34 B Cl Mo N6 O2 P'
_chemical_formula_weight 572.71
_chemical_name_systematic
;                                                                               
?                                                                               
;
_space_group_IT_number 14
_symmetry_cell_setting monoclinic
_symmetry_space_group_name_Hall '-P 2yn'
_symmetry_space_group_name_H-M 'P 1 21/n 1'
_atom_sites_solution_hydrogens geom
_atom_sites_solution_primary direct
_audit_creation_date 04-23-02
_audit_creation_method CRYSTALS_ver_12-03-99
_cell_angle_alpha 90
_cell_angle_beta 99.4(1)
_cell_angle_gamma 90
_cell_formula_units_Z 4
_cell_length_a 12.944(18)
_cell_length_b 27.20(5)
_cell_length_c 8.28(1)
_cell_measurement_reflns_used 25
_cell_measurement_temperature 293
_cell_measurement_theta_max 25
_cell_measurement_theta_min 17
_cell_volume 2876(8)
_computing_cell_refinement
; 
 WinAFC
;
_computing_data_collection
; 
 WinAFC 
;
_computing_data_reduction
; 
 WinAFC
;
_computing_molecular_graphics
; 
 CAMERON (Watkin et al 1996) 
;
_computing_publication_material
; 
 CRYSTALS (Watkin et al 2001) 
;
_computing_structure_refinement
; 
 CRYSTALS (Watkin et al 2001) 
;
_computing_structure_solution
; 
 SIR92 (Altomare et al, 1994) 
;
_diffrn_ambient_temperature 293
_diffrn_measured_fraction_theta_full 0.998
_diffrn_measured_fraction_theta_max 0.998
_diffrn_measurement_device_type
; 
Rigaku AFC7R 
;
_diffrn_measurement_method \w/2\q
_diffrn_radiation_monochromator graphite
_diffrn_radiation_type 'Mo K\a'
_diffrn_radiation_wavelength 0.71073
_diffrn_reflns_av_R_equivalents 0.05
_diffrn_reflns_limit_h_max 12
_diffrn_reflns_limit_h_min 0
_diffrn_reflns_limit_k_max 27
_diffrn_reflns_limit_k_min -26
_diffrn_reflns_limit_l_max 8
_diffrn_reflns_limit_l_min -8
_diffrn_reflns_number 3090
_diffrn_reflns_theta_full 20.741
_diffrn_reflns_theta_max 20.741
_diffrn_reflns_theta_min 2.188
_diffrn_standards_decay_% 80.0
_diffrn_standards_interval_count 150
_diffrn_standards_interval_time 0
_diffrn_standards_number 3
_exptl_absorpt_coefficient_mu 0.631
_exptl_absorpt_correction_T_max 1.00
_exptl_absorpt_correction_T_min 1.00
_exptl_absorpt_correction_type psi-scan
_exptl_crystal_colour ' green '
_exptl_crystal_density_diffrn 1.322
_exptl_crystal_description ' needle '
_exptl_crystal_F_000 1182.000
_exptl_crystal_size_max 0.15
_exptl_crystal_size_mid 0.03
_exptl_crystal_size_min 0.02
_refine_diff_density_max 0.36
_refine_diff_density_min -0.35
_refine_ls_extinction_method none
_refine_ls_goodness_of_fit_ref 0.9874
_refine_ls_hydrogen_treatment mixed
_refine_ls_matrix_type full
_refine_ls_number_parameters 290
_refine_ls_number_reflns 1203
_refine_ls_R_factor_all 0.2289
_refine_ls_R_factor_gt 0.0578
_refine_ls_shift/su_max 0.009587
_refine_ls_structure_factor_coef Fsqd
_refine_ls_weighting_details
;
Method = Prince modified Chebychev polynomial, (Watkin, 1994) 
 W = [weight] * [1-(deltaF/6*sigmaF)^2]^2 
 
 3.98 3.99 2.24 
;
_refine_ls_weighting_scheme calc
_refine_ls_wR_factor_all 0.3542
_refine_ls_wR_factor_gt 0.1275
_refine_ls_wR_factor_ref 0.1275
_reflns_limit_h_max 12
_reflns_limit_h_min -12
_reflns_limit_k_max 27
_reflns_limit_k_min 0
_reflns_limit_l_max 8
_reflns_limit_l_min 0
_reflns_number_gt 1203
_reflns_number_total 2980
_reflns_threshold_expression I>2.00u(I)
_cod_data_source_file ja049121fsi20040223_070152.cif
_cod_data_source_block CRYSTALS_cif
_cod_original_cell_volume 2876.8(72)
_cod_original_sg_symbol_H-M 'P 1 21/n 1 '
_cod_original_formula_sum ' C20.75 H34 B1 Cl1 Mo1 N6 O2 P1 '
_cod_database_code 4112772

loop_
_symmetry_equiv_pos_as_xyz
x,y,z
-x,-y,-z
-x+1/2,y+1/2,-z+1/2
x+1/2,-y+1/2,z+1/2

loop_
_atom_site_label
_atom_site_type_symbol
_atom_site_fract_x
_atom_site_fract_y
_atom_site_fract_z
_atom_site_U_iso_or_equiv
_atom_site_occupancy
_atom_site_adp_type
Mo1 Mo 0.37102(12) 0.14811(6) 0.4823(2) 0.0632 1.0000 Uani
O1 O 0.276(1) 0.1149(4) 0.5581(15) 0.0960 1.0000 Uani
O2 O 0.2729(8) 0.1733(4) 0.2661(13) 0.0649 1.0000 Uani
P1 P 0.1664(4) 0.1960(2) 0.2333(8) 0.0811 1.0000 Uani
B1 B 0.6081(16) 0.1046(7) 0.492(3) 0.0582 1.0000 Uani
Cl1 Cl 0.3561(4) 0.23007(17) 0.5902(6) 0.0853 1.0000 Uani
N11 N 0.5140(11) 0.1805(6) 0.3687(17) 0.0586 1.0000 Uani
N12 N 0.6035(11) 0.1545(6) 0.3955(17) 0.0679 1.0000 Uani
N21 N 0.4910(13) 0.1302(5) 0.6807(18) 0.0721 1.0000 Uani
N22 N 0.5884(14) 0.1140(5) 0.661(2) 0.0629 1.0000 Uani
N31 N 0.4217(13) 0.0854(5) 0.3509(18) 0.0660 1.0000 Uani
N32 N 0.5263(14) 0.0711(5) 0.3893(16) 0.0597 1.0000 Uani
C1 C 0.1634(14) 0.2604(7) 0.222(3) 0.1066 1.0000 Uani
C2 C 0.0854(14) 0.1800(9) 0.381(3) 0.1251 1.0000 Uani
C3 C 0.1003(18) 0.1741(8) 0.045(3) 0.1438 1.0000 Uani
C13 C 0.6746(14) 0.1775(7) 0.324(2) 0.0595 1.0000 Uani
C14 C 0.6302(15) 0.2192(7) 0.250(2) 0.0747 1.0000 Uani
C15 C 0.5298(14) 0.2201(7) 0.276(2) 0.0588 1.0000 Uani
C16 C 0.4456(13) 0.2556(7) 0.214(2) 0.0750 1.0000 Uani
C17 C 0.7850(13) 0.1606(7) 0.329(2) 0.0874 1.0000 Uani
C23 C 0.6519(19) 0.1083(7) 0.808(3) 0.0805 1.0000 Uani
C24 C 0.591(3) 0.1181(7) 0.928(3) 0.0966 1.0000 Uani
C25 C 0.4930(19) 0.1324(7) 0.839(3) 0.0804 1.0000 Uani
C26 C 0.4024(17) 0.1450(9) 0.919(2) 0.1161 1.0000 Uani
C27 C 0.7607(16) 0.0923(8) 0.825(3) 0.1204 1.0000 Uani
C33 C 0.535(2) 0.0292(7) 0.304(3) 0.0734 1.0000 Uani
C34 C 0.443(2) 0.0154(8) 0.220(3) 0.0864 1.0000 Uani
C35 C 0.3704(17) 0.0504(8) 0.250(2) 0.0751 1.0000 Uani
C36 C 0.2586(15) 0.0546(7) 0.192(2) 0.0909 1.0000 Uani
C37 C 0.6396(17) 0.0041(7) 0.311(2) 0.1049 1.0000 Uani
C41 C 0.50000(1) 0.50000(1) -0.00000(1) 0.37(3) 0.5000 Uiso
C42 C 0.5153(14) 0.5348(18) 0.121(6) 0.37(3) 0.5000 Uiso
C43 C 0.5432(14) 0.521(4) 0.282(4) 0.37(3) 0.5000 Uiso
C44 C 0.5558(8) 0.472(5) 0.321(5) 0.37(3) 0.5000 Uiso
C45 C 0.5410(15) 0.437(3) 0.200(11) 0.37(3) 0.5000 Uiso
C46 C 0.5130(15) 0.4511(8) 0.039(8) 0.37(3) 0.5000 Uiso
H151 H 0.429(2) -0.0145(8) 0.150(3) 0.1068 1.0000 Uiso
H171 H 0.6322(17) -0.0262(7) 0.242(2) 0.1255 1.0000 Uiso
H172 H 0.6880(17) 0.0277(7) 0.269(2) 0.1255 1.0000 Uiso
H173 H 0.6687(17) -0.0048(7) 0.427(2) 0.1255 1.0000 Uiso
H181 H 0.2329(15) 0.0263(7) 0.119(2) 0.1015 1.0000 Uiso
H182 H 0.2449(15) 0.0860(7) 0.129(2) 0.1015 1.0000 Uiso
H183 H 0.2210(15) 0.0550(7) 0.288(2) 0.1015 1.0000 Uiso
H221 H 0.615(3) 0.1159(7) 1.049(3) 0.1050 1.0000 Uiso
H251 H 0.4184(17) 0.1442(9) 1.041(2) 0.1403 1.0000 Uiso
H252 H 0.3792(17) 0.1789(9) 0.882(2) 0.1403 1.0000 Uiso
H253 H 0.3454(17) 0.1210(9) 0.880(2) 0.1403 1.0000 Uiso
H271 H 0.6656(15) 0.2445(7) 0.191(2) 0.0957 1.0000 Uiso
H301 H 0.8263(13) 0.1837(7) 0.270(2) 0.1072 1.0000 Uiso
H302 H 0.8188(13) 0.1578(7) 0.446(2) 0.1072 1.0000 Uiso
H303 H 0.7828(13) 0.1274(7) 0.276(2) 0.1072 1.0000 Uiso
H331 H 0.0894(14) 0.2723(7) 0.200(3) 0.1238 1.0000 Uiso
H332 H 0.1992(14) 0.2739(7) 0.329(3) 0.1238 1.0000 Uiso
H333 H 0.2010(14) 0.2717(7) 0.133(3) 0.1238 1.0000 Uiso
H341 H 0.0158(14) 0.1965(9) 0.351(3) 0.1472 1.0000 Uiso
H342 H 0.1192(14) 0.1911(9) 0.492(3) 0.1472 1.0000 Uiso
H343 H 0.0755(14) 0.1436(9) 0.381(3) 0.1472 1.0000 Uiso
H351 H 0.0287(18) 0.1888(8) 0.020(3) 0.1597 1.0000 Uiso
H352 H 0.1415(18) 0.1841(8) -0.042(3) 0.1597 1.0000 Uiso
H353 H 0.0946(18) 0.1375(8) 0.047(3) 0.1597 1.0000 Uiso
H6 H 0.6812(16) 0.0908(7) 0.450(3) 0.0500 1.0000 Uiso
H241 H 0.7897(16) 0.0911(8) 0.944(3) 0.1334 1.0000 Uiso
H242 H 0.8022(16) 0.1162(8) 0.770(3) 0.1334 1.0000 Uiso
H243 H 0.7650(16) 0.0589(8) 0.776(3) 0.1334 1.0000 Uiso
H291 H 0.4733(13) 0.2818(7) 0.148(2) 0.0886 1.0000 Uiso
H292 H 0.4208(13) 0.2709(7) 0.311(2) 0.0886 1.0000 Uiso
H293 H 0.3859(13) 0.2383(7) 0.145(2) 0.0886 1.0000 Uiso
H411 H 0.5064(14) 0.5707(18) 0.096(6) 0.4228 0.5000 Uiso
H412 H 0.5602(14) 0.545(4) 0.372(4) 0.4228 0.5000 Uiso
H413 H 0.5818(8) 0.461(5) 0.436(5) 0.4228 0.5000 Uiso
H414 H 0.5504(15) 0.401(3) 0.225(11) 0.4228 0.5000 Uiso
H415 H 0.4960(15) 0.4264(8) -0.051(8) 0.4228 0.5000 Uiso
H416 H 0.47356(1) 0.51119(1) -0.11427(1) 0.4228 0.5000 Uiso

loop_
_atom_site_aniso_label
_atom_site_aniso_U_11
_atom_site_aniso_U_22
_atom_site_aniso_U_33
_atom_site_aniso_U_23
_atom_site_aniso_U_13
_atom_site_aniso_U_12
Mo1 0.0606(9) 0.0748(11) 0.0576(11) -0.0016(12) 0.0198(8) -0.0047(12)
O1 0.11(1) 0.082(9) 0.09(1) 0.014(8) 0.001(8) -0.034(8)
N11 0.05(1) 0.069(11) 0.057(11) 0.009(9) 0.010(9) -0.009(9)
N12 0.037(9) 0.091(13) 0.080(11) -0.01(1) 0.025(9) 0.000(11)
B1 0.060(16) 0.047(12) 0.070(19) 0.010(14) 0.017(14) 0.011(12)
N32 0.093(13) 0.04(1) 0.05(1) 0.005(8) 0.01(1) 0.00(1)
N31 0.071(12) 0.064(11) 0.059(11) 0.02(1) -0.004(9) -0.00(1)
C35 0.074(17) 0.069(15) 0.074(16) -0.009(13) -0.012(14) -0.026(15)
C34 0.101(19) 0.080(18) 0.074(16) -0.017(13) 0.001(15) -0.002(17)
C33 0.106(19) 0.037(14) 0.079(17) 0.024(12) 0.021(16) 0.011(14)
C37 0.15(2) 0.072(14) 0.098(17) 0.002(12) 0.029(15) 0.031(15)
C36 0.068(15) 0.081(14) 0.111(18) -0.020(13) -0.026(13) -0.017(11)
N22 0.076(12) 0.07(1) 0.050(13) -0.007(9) 0.033(12) 0.007(9)
N21 0.111(15) 0.079(11) 0.032(11) -0.012(8) 0.03(1) -0.009(9)
C25 0.090(16) 0.087(17) 0.07(2) -0.017(14) 0.045(17) -0.016(12)
C24 0.15(3) 0.073(14) 0.066(19) 0.001(14) 0.01(2) -0.028(16)
C23 0.11(2) 0.066(13) 0.047(17) 0.013(12) -0.027(17) 0.005(13)
C27 0.079(16) 0.121(19) 0.14(2) -0.003(17) -0.032(15) 0.036(15)
C26 0.17(2) 0.142(19) 0.032(12) -0.000(15) 0.014(14) 0.00(2)
C13 0.048(12) 0.074(14) 0.060(13) -0.000(11) 0.019(11) 0.035(11)
C14 0.063(14) 0.066(15) 0.100(17) -0.006(12) 0.028(13) -0.001(12)
C15 0.048(13) 0.081(15) 0.044(12) -0.002(11) -0.00(1) 0.019(12)
C16 0.054(13) 0.087(14) 0.086(15) 0.026(12) 0.016(11) -0.019(12)
C17 0.070(13) 0.098(16) 0.095(16) 0.017(12) 0.017(11) -0.002(12)
O2 0.065(8) 0.061(7) 0.068(8) 0.006(6) 0.009(7) 0.011(6)
P1 0.073(4) 0.078(4) 0.093(5) -0.003(3) 0.015(4) 0.008(3)
C1 0.059(13) 0.079(15) 0.17(2) 0.005(15) -0.014(14) 0.006(11)
C2 0.064(14) 0.15(2) 0.17(3) -0.006(18) 0.028(16) 0.019(14)
C3 0.14(2) 0.100(16) 0.17(3) -0.014(18) -0.050(19) 0.023(16)
Cl1 0.086(4) 0.079(3) 0.096(4) -0.016(3) 0.030(3) 0.005(3)

loop_
_atom_type_symbol
_atom_type_scat_dispersion_real
_atom_type_scat_dispersion_imag
_atom_type_scat_Cromer_Mann_a1
_atom_type_scat_Cromer_Mann_b1
_atom_type_scat_Cromer_Mann_a2
_atom_type_scat_Cromer_Mann_b2
_atom_type_scat_Cromer_Mann_a3
_atom_type_scat_Cromer_Mann_b3
_atom_type_scat_Cromer_Mann_a4
_atom_type_scat_Cromer_Mann_b4
_atom_type_scat_Cromer_Mann_c
_atom_type_scat_source
'C   ' 0.0033 0.0016 2.3100 20.8439 1.0200 10.2075 1.5886 0.5687 0.8650 51.6512 0.2156 International_Tables_Vol_IV_Table_2.2B
'H   ' 0.0000 0.0000 0.4930 10.5109 0.3229 26.1257 0.1402 3.1424 0.0408 57.7998 0.0030 International_Tables_Vol_IV_Table_2.2B
'B   ' 0.0013 0.0007 2.0545 23.2185 1.3326 1.0210 1.0979 60.3498 0.7068 0.1403 -0.1932 International_Tables_Vol_IV_Table_2.2B
'N   ' 0.0061 0.0033 12.2126 0.0057 3.1322 9.8933 2.0125 28.9975 1.1663 0.5826 -11.5290 International_Tables_Vol_IV_Table_2.2B
'Mo  ' -1.6832 0.6857 3.7025 0.2772 17.2356 1.0958 12.8876 11.0040 3.7429 61.6584 4.3875 International_Tables_Vol_IV_Table_2.2B
'Cl  ' 0.1484 0.1585 11.4604 0.0104 7.1964 1.1662 6.2556 18.5194 1.6455 47.7784 -9.5574 International_Tables_Vol_IV_Table_2.2B
'P   ' 0.1023 0.0942 6.4345 1.9067 4.1791 27.1570 1.7800 0.5260 1.4908 68.1645 1.1149 International_Tables_Vol_IV_Table_2.2B
'O   ' 0.0106 0.0060 3.0485 13.2771 2.2868 5.7011 1.5463 0.3239 0.8670 32.9089 0.2508 International_Tables_Vol_IV_Table_2.2B

loop_
_geom_angle_atom_site_label_1
_geom_angle_site_symmetry_1
_geom_angle_atom_site_label_2
_geom_angle_atom_site_label_3
_geom_angle_site_symmetry_3
_geom_angle
_geom_angle_publ_flag
O1 . Mo1 N11 . 170.1(6) yes
O1 . Mo1 N31 . 93.6(6) yes
N11 . Mo1 N31 . 77.0(5) yes
O1 . Mo1 N21 . 94.2(6) yes
N11 . Mo1 N21 . 82.7(6) yes
N31 . Mo1 N21 . 88.0(6) yes
O1 . Mo1 O2 . 96.4(5) yes
N11 . Mo1 O2 . 86.8(5) yes
N31 . Mo1 O2 . 91.1(5) yes
N21 . Mo1 O2 . 169.4(5) yes
O1 . Mo1 Cl1 . 104.1(4) yes
N11 . Mo1 Cl1 . 85.4(4) yes
N31 . Mo1 Cl1 . 162.3(4) yes
N21 . Mo1 Cl1 . 91.0(4) yes
O2 . Mo1 Cl1 . 86.6(3) yes
Mo1 . N11 N12 . 116.5(11) yes
Mo1 . N11 C15 . 135.8(13) yes
N12 . N11 C15 . 107.8(13) yes
N11 . N12 B1 . 119.9(14) yes
N11 . N12 C13 . 108.6(14) yes
B1 . N12 C13 . 131.4(16) yes
N12 . B1 N32 . 105.4(14) yes
N12 . B1 N22 . 109.3(14) yes
N32 . B1 N22 . 114.3(15) yes
N12 . B1 H6 . 95.5(9) no
N32 . B1 H6 . 99.9(10) no
N22 . B1 H6 . 129.0(10) no
B1 . N32 N31 . 121.0(15) yes
B1 . N32 C33 . 132.5(19) yes
N31 . N32 C33 . 106.1(16) yes
Mo1 . N31 N32 . 117.7(13) yes
Mo1 . N31 C35 . 133.9(15) yes
N32 . N31 C35 . 107.7(15) yes
N31 . C35 C34 . 107.9(17) yes
N31 . C35 C36 . 120.7(21) yes
C34 . C35 C36 . 131.4(23) yes
C35 . C34 C33 . 106.8(19) yes
C35 . C34 H151 . 126.0(14) no
C33 . C34 H151 . 127.2(14) no
N32 . C33 C34 . 111.5(19) yes
N32 . C33 C37 . 120.6(23) yes
C34 . C33 C37 . 127.9(22) yes
C33 . C37 H171 . 110.4(13) no
C33 . C37 H172 . 107.9(10) no
H171 . C37 H172 . 109.476 no
C33 . C37 H173 . 110.1(11) no
H171 . C37 H173 . 109.475 no
H172 . C37 H173 . 109.476 no
C35 . C36 H181 . 111.0(12) no
C35 . C36 H182 . 108.7(11) no
H181 . C36 H182 . 109.476 no
C35 . C36 H183 . 108.7(12) no
H181 . C36 H183 . 109.476 no
H182 . C36 H183 . 109.476 no
B1 . N22 N21 . 118.0(17) yes
B1 . N22 C23 . 130.7(20) yes
N21 . N22 C23 . 111.3(15) yes
Mo1 . N21 N22 . 123.5(12) yes
Mo1 . N21 C25 . 131.1(17) yes
N22 . N21 C25 . 105.4(16) yes
N21 . C25 C24 . 112.2(19) yes
N21 . C25 C26 . 124.8(25) yes
C24 . C25 C26 . 122.9(26) yes
C25 . C24 C23 . 104.3(21) yes
C25 . C24 H221 . 130.1(16) no
C23 . C24 H221 . 125.5(16) no
N22 . C23 C24 . 106.6(20) yes
N22 . C23 C27 . 123.6(23) yes
C24 . C23 C27 . 129.7(24) yes
C23 . C27 H241 . 107.9(13) no
C23 . C27 H242 . 110.1(12) no
H241 . C27 H242 . 109.476 no
C23 . C27 H243 . 110.4(12) no
H241 . C27 H243 . 109.476 no
H242 . C27 H243 . 109.476 no
C25 . C26 H251 . 113.5(14) no
C25 . C26 H252 . 107.4(13) no
H251 . C26 H252 . 109.476 no
C25 . C26 H253 . 107.4(12) no
H251 . C26 H253 . 109.476 no
H252 . C26 H253 . 109.476 no
N12 . C13 C14 . 108.5(15) yes
N12 . C13 C17 . 124.7(18) yes
C14 . C13 C17 . 126.8(19) yes
C13 . C14 C15 . 106.9(17) yes
C13 . C14 H271 . 126.6(11) no
C15 . C14 H271 . 126.4(13) no
N11 . C15 C14 . 108.1(16) yes
N11 . C15 C16 . 122.8(17) yes
C14 . C15 C16 . 129.1(20) yes
C15 . C16 H291 . 110.1(10) no
C15 . C16 H292 . 107.9(10) no
H291 . C16 H292 . 109.476 no
C15 . C16 H293 . 110.4(10) no
H291 . C16 H293 . 109.475 no
H292 . C16 H293 . 109.476 no
C13 . C17 H301 . 112.1(11) no
C13 . C17 H302 . 108.5(10) no
H301 . C17 H302 . 109.476 no
C13 . C17 H303 . 107.8(10) no
H301 . C17 H303 . 109.476 no
H302 . C17 H303 . 109.476 no
Mo1 . O2 P1 . 133.8(7) yes
O2 . P1 C1 . 115.7(8) yes
O2 . P1 C2 . 113.7(8) yes
C1 . P1 C2 . 105.5(11) yes
O2 . P1 C3 . 108.9(9) yes
C1 . P1 C3 . 106.7(11) yes
C2 . P1 C3 . 105.7(12) yes
P1 . C1 H331 . 110.2(6) no
P1 . C1 H332 . 108.6(7) no
H331 . C1 H332 . 109.476 no
P1 . C1 H333 . 109.6(8) no
H331 . C1 H333 . 109.476 no
H332 . C1 H333 . 109.476 no
P1 . C2 H341 . 109.2(7) no
P1 . C2 H342 . 109.9(7) no
H341 . C2 H342 . 109.476 no
P1 . C2 H343 . 109.3(8) no
H341 . C2 H343 . 109.476 no
H342 . C2 H343 . 109.476 no
P1 . C3 H351 . 110.2(8) no
P1 . C3 H352 . 107.9(9) no
H351 . C3 H352 . 109.476 no
P1 . C3 H353 . 110.3(8) no
H351 . C3 H353 . 109.476 no
H352 . C3 H353 . 109.476 no
C42 . H411 C46 2_665 73.8(23) no
C42 . H411 H415 2_665 113.0(102) no
C46 2_665 H411 H415 2_665 40.9(79) no
C42 2_665 H415 C46 . 76.3(23) no
C42 2_665 H415 H411 2_665 50.0(80) no
C46 . H415 H411 2_665 124.7(101) no
C41 . H416 C42 2_665 73.4(23) no
C41 . H416 C46 2_665 76.7(24) no
C42 2_665 H416 C46 2_665 149.6(7) no
C42 . C41 C42 2_665 179.992 yes
C42 . C41 C46 . 120.000(18) yes
C42 2_665 C41 C46 . 60.00(2) yes
C42 . C41 C46 2_665 60.00(2) yes
C42 2_665 C41 C46 2_665 120.00(2) yes
C46 . C41 C46 2_665 179.992 yes
C42 . C41 H416 . 117.9(28) no
C42 2_665 C41 H416 . 62.1(28) no
C46 . C41 H416 . 121.9(28) no
C46 2_665 C41 H416 . 58.1(28) no
C42 . C41 H416 2_665 62.1(28) no
C42 2_665 C41 H416 2_665 117.9(28) no
C46 . C41 H416 2_665 58.1(28) no
C46 2_665 C41 H416 2_665 121.9(28) no
H416 . C41 H416 2_665 179.989 no
C41 . C42 C43 . 120.000(18) yes
C41 . C42 C46 2_665 60.2(9) yes
C43 . C42 C46 2_665 179.6(10) yes
C41 . C42 H411 . 121.9(29) no
C43 . C42 H411 . 118.1(29) no
C46 2_665 C42 H411 . 61.7(29) no
C41 . C42 H415 2_665 105.3(10) no
C43 . C42 H415 2_665 134.6(10) no
C46 2_665 C42 H415 2_665 45.2(7) no
H411 . C42 H415 2_665 16.9(23) no
C41 . C42 H416 2_665 44.5(8) no
C43 . C42 H416 2_665 75.6(8) no
C46 2_665 C42 H416 2_665 104.6(14) no
H411 . C42 H416 2_665 165.9(23) no
H415 2_665 C42 H416 2_665 149.0(13) no
C42 . C43 C44 . 120.000(18) yes
C42 . C43 H412 . 121.7(28) no
C44 . C43 H412 . 118.1(28) no
C43 . C44 C45 . 120.000(18) yes
C43 . C44 H413 . 121.9(28) no
C45 . C44 H413 . 117.9(28) no
C44 . C45 C46 . 120.000(18) yes
C44 . C45 H414 . 121.9(29) no
C46 . C45 H414 . 118.1(29) no
C41 . C46 C42 2_665 59.8(9) yes
C41 . C46 C45 . 120.000(18) yes
C42 2_665 C46 C45 . 179.7(10) yes
C41 . C46 H411 2_665 104.3(11) no
C42 2_665 C46 H411 2_665 44.5(7) no
C45 . C46 H411 2_665 135.7(11) no
C41 . C46 H415 . 118.1(28) no
C42 2_665 C46 H415 . 58.5(29) no
C45 . C46 H415 . 121.7(28) no
H411 2_665 C46 H415 . 14.4(22) no
C41 . C46 H416 2_665 45.2(7) no
C42 2_665 C46 H416 2_665 104.9(14) no
C45 . C46 H416 2_665 75.0(7) no
H411 2_665 C46 H416 2_665 149.2(13) no
H415 . C46 H416 2_665 163.3(24) no

loop_
_geom_bond_atom_site_label_1
_geom_bond_atom_site_label_2
_geom_bond_site_symmetry_2
_geom_bond_distance
_geom_bond_publ_flag
Mo1 O1 . 1.725(12) yes
Mo1 N11 . 2.377(13) yes
Mo1 N31 . 2.181(15) yes
Mo1 N21 . 2.125(16) yes
Mo1 O2 . 2.133(11) yes
Mo1 Cl1 . 2.421(5) yes
N11 N12 . 1.344(16) yes
N11 C15 . 1.36(2) yes
N12 B1 . 1.57(2) yes
N12 C13 . 1.330(19) yes
B1 N32 . 1.54(2) yes
B1 N22 . 1.49(2) yes
B1 H6 . 1.123 no
N32 N31 . 1.394(18) yes
N32 C33 . 1.35(2) yes
N31 C35 . 1.36(2) yes
C35 C34 . 1.39(2) yes
C35 C36 . 1.45(2) yes
C34 C33 . 1.33(2) yes
C34 H151 . 1.000 no
C33 C37 . 1.51(2) yes
C37 H171 . 1.000 no
C37 H172 . 1.000 no
C37 H173 . 1.000 no
C36 H181 . 1.000 no
C36 H182 . 1.000 no
C36 H183 . 1.000 no
N22 N21 . 1.371(18) yes
N22 C23 . 1.36(2) yes
N21 C25 . 1.31(2) yes
C25 C24 . 1.41(3) yes
C25 C26 . 1.48(3) yes
C24 C23 . 1.39(3) yes
C24 H221 . 1.000 no
C23 C27 . 1.46(3) yes
C27 H241 . 1.000 no
C27 H242 . 1.000 no
C27 H243 . 1.000 no
C26 H251 . 1.000 no
C26 H252 . 1.000 no
C26 H253 . 1.000 no
C13 C14 . 1.37(2) yes
C13 C17 . 1.50(2) yes
C14 C15 . 1.35(2) yes
C14 H271 . 1.000 no
C15 C16 . 1.48(2) yes
C16 H291 . 1.000 no
C16 H292 . 1.000 no
C16 H293 . 1.000 no
C17 H301 . 1.000 no
C17 H302 . 1.000 no
C17 H303 . 1.000 no
O2 P1 . 1.493(11) yes
P1 C1 . 1.755(18) yes
P1 C2 . 1.79(2) yes
P1 C3 . 1.76(2) yes
C1 H331 . 1.000 no
C1 H332 . 1.000 no
C1 H333 . 1.000 no
C2 H341 . 1.000 no
C2 H342 . 1.000 no
C2 H343 . 1.000 no
C3 H351 . 1.000 no
C3 H352 . 1.000 no
C3 H353 . 1.000 no
H411 H415 2_665 0.380(11) no
C41 C42 . 1.367(16) yes
C41 C42 2_665 1.367(16) yes
C41 C46 . 1.372(16) yes
C41 C46 2_665 1.372(16) yes
C41 H416 . 1.000 no
C41 H416 2_665 1.0000(2) no
C42 C43 . 1.380(16) yes
C42 C46 2_665 1.37(1) yes
C42 H411 . 1.000 no
C42 H415 2_665 1.20(5) no
C42 H416 2_665 1.26(5) no
C43 C44 . 1.372(16) yes
C43 H412 . 1.000 no
C44 C45 . 1.366(16) yes
C44 H413 . 1.000 no
C45 C46 . 1.380(16) yes
C45 H414 . 1.000 no
C46 H411 2_665 1.26(5) no
C46 H415 . 1.000 no
C46 H416 2_665 1.20(5) no
